data_2003779
loop_
_publ_author_name
'Blake, A. J.'
'Harding, M.'
'Sharp, J. T.'

_publ_section_title
;
 4-Substituted 1-Methyl-1<i>H</i>-2,3-benzodiazepine Compounds
;
_journal_issue 8
_journal_name_full 'Acta Crystallographica Section C'
_journal_page_first 1621
_journal_page_last 1627
_journal_paper_doi 10.1107/S0108270195001120
_journal_volume 51
_journal_year 1995
_chemical_formula_moiety 'C16 H22 N2'
_chemical_formula_sum 'C16 H22 N2'
_chemical_formula_weight 242.36
_chemical_melting_point 375.5(5)
_chemical_name_systematic
;
 1(R)-methyl-4(1'(R),2',2'-trimethylpropyl)-1H-2,3-benzodiazepine
;
_space_group_IT_number 14
_symmetry_cell_setting monoclinic
_symmetry_space_group_name_Hall '-P 2ybc'
_symmetry_space_group_name_H-M 'P 1 21/c 1'
_audit_creation_method SHELXL
_cell_angle_alpha 90.00
_cell_angle_beta 102.276(6)
_cell_angle_gamma 90.00
_cell_formula_units_Z 4
_cell_length_a 11.7871(9)
_cell_length_b 10.3877(7)
_cell_length_c 12.4807(8)
_cell_measurement_reflns_used 44
_cell_measurement_temperature 298(2)
_cell_measurement_theta_max 14.0
_cell_measurement_theta_min 12.5
_cell_volume 1493.21(18)
_computing_cell_refinement 'DIF4 (Stoe & Cie, 1990a)'
_computing_data_collection 'DIF4 (Stoe & Cie, 1990a)'
_computing_data_reduction 'REDU4 (Stoe & Cie, 1990b)'
_computing_molecular_graphics 'SHELXTL/PC (Sheldrick, 1992)'
_computing_structure_refinement 'SHELXL-93 (Sheldrick, 1993)'
_computing_structure_solution 'SHELXS-86 (Sheldrick, 1985)'
_diffrn_ambient_temperature 298(2)
_diffrn_measurement_device 'Stoe Stadi-4 four circle diffractometer'
_diffrn_measurement_method
;
  \w-2\q scans with \w width (0.8 + 0.35tan\q)\%
;
_diffrn_radiation_monochromator graphite
_diffrn_radiation_source 'fine-focus sealed tube'
_diffrn_radiation_type MoK\a
_diffrn_radiation_wavelength 0.71073
_diffrn_reflns_av_R_equivalents 0.0000
_diffrn_reflns_av_sigmaI/netI 0.0452
_diffrn_reflns_limit_h_max 12
_diffrn_reflns_limit_h_min -12
_diffrn_reflns_limit_k_max 11
_diffrn_reflns_limit_k_min 0
_diffrn_reflns_limit_l_max 13
_diffrn_reflns_limit_l_min 0
_diffrn_reflns_number 1951
_diffrn_reflns_theta_max 22.51
_diffrn_reflns_theta_min 1.77
_diffrn_standards_decay_% 0
_diffrn_standards_interval_time 120
_diffrn_standards_number 3
_exptl_absorpt_coefficient_mu 0.063
_exptl_absorpt_correction_type none
_exptl_crystal_colour 'Pale green'
_exptl_crystal_density_diffrn 1.078
_exptl_crystal_description Plate
_exptl_crystal_F_000 528
_exptl_crystal_size_max 0.69
_exptl_crystal_size_mid 0.32
_exptl_crystal_size_min 0.09
_refine_diff_density_max 0.135
_refine_diff_density_min -0.110
_refine_ls_extinction_coef 0.017(3)
_refine_ls_extinction_method 'SHELXL93 (Sheldrick, 1993)'
_refine_ls_goodness_of_fit_all 1.035
_refine_ls_goodness_of_fit_obs 1.219
_refine_ls_matrix_type full
_refine_ls_number_parameters 164
_refine_ls_number_reflns 1945
_refine_ls_number_restraints 0
_refine_ls_restrained_S_all 1.041
_refine_ls_restrained_S_obs 1.219
_refine_ls_R_factor_all 0.0863
_refine_ls_R_factor_obs 0.0435
_refine_ls_shift/esd_max 0.000
_refine_ls_shift/esd_mean 0.000
_refine_ls_structure_factor_coef Fsqd
_refine_ls_weighting_scheme
;calc w = 1/[s^2^(Fo^2^) + (0.0640P)^2^ + 0.0239P]
where P = (Fo^2^ + 2Fc^2^)/3
;
_refine_ls_wR_factor_all 0.1226
_refine_ls_wR_factor_obs 0.1133
_reflns_number_observed 1265
_reflns_number_total 1951
_reflns_observed_criterion >2sigma(I)
_cod_data_source_file ha1139.cif
_cod_data_source_block 2
_cod_depositor_comments
;
The following automatic conversions were performed:
'_symmetry_cell_setting' value 'Monoclinic' changed to 'monoclinic'
according to '/home/saulius/struct/CIF-dictionaries/cif_core.dic'
dictionary named 'cif_core.dic' version 2.4.1 from
2010-06-29.

'_exptl_absorpt_correction_type' value 'None' changed to
'none' according to '/home/saulius/struct/CIF-dictionaries/cif_core.dic'
dictionary named 'cif_core.dic' version 2.4.1 from 2010-06-29.

Automatic conversion script
Id: cif_fix_enum 1527 2010-12-29 10:47:43Z saulius 

The following automatic conversions were performed:

'_chemical_melting_point' value '375-376K' was changed to '375.5(5)'
- the average value was taken and precision was
estimated.

'_symmetry_cell_setting' value 'Monoclinic' changed to
'monoclinic' according to
/home/saulius/struct/CIF-dictionaries/cif_core.dic dictionary named
'cif_core.dic' version 2.4.1 from
2010-06-29.

'_exptl_absorpt_correction_type' value 'None' changed to
'none' according to
/home/saulius/struct/CIF-dictionaries/cif_core.dic dictionary named
'cif_core.dic' version 2.4.1 from 2010-06-29.

Automatic conversion script
Id: cif_fix_values 1715 2011-07-08 13:25:40Z adriana 
;
_cod_original_cell_volume 1493.2(2)
_cod_original_sg_symbol_H-M 'P 21/c'
_cod_database_code 2003779

loop_
_symmetry_equiv_pos_as_xyz
'x, y, z'
'-x, y+1/2, -z+1/2'
'-x, -y, -z'
'x, -y-1/2, z-1/2'

loop_
_atom_site_aniso_label
_atom_site_aniso_U_11
_atom_site_aniso_U_12
_atom_site_aniso_U_13
_atom_site_aniso_U_22
_atom_site_aniso_U_23
_atom_site_aniso_U_33
C1 0.087(2) 0.0002(13) 0.0291(13) 0.0512(15) -0.0026(12) 0.0567(14)
C1m 0.136(3) 0.008(2) 0.040(2) 0.078(2) -0.025(2) 0.088(2)
N2 0.0861(14) 0.0108(11) 0.0208(10) 0.0668(14) 0.0044(10) 0.0439(11)
N3 0.0724(13) 0.0094(10) 0.0194(9) 0.0606(12) 0.0042(10) 0.0462(11)
C4 0.0633(14) 0.0004(11) 0.0176(11) 0.0443(13) 0.0004(10) 0.0424(12)
C41 0.0655(15) 0.0064(12) 0.0159(11) 0.0543(14) -0.0003(11) 0.0493(13)
C42 0.088(2) 0.0056(13) 0.034(2) 0.055(2) -0.0059(15) 0.111(2)
C43 0.062(2) 0.0014(12) 0.0154(12) 0.060(2) 0.0030(12) 0.071(2)
C44 0.089(2) -0.0079(15) 0.034(2) 0.068(2) 0.018(2) 0.155(3)
C45 0.092(2) -0.012(2) -0.004(2) 0.126(3) -0.008(2) 0.084(2)
C46 0.076(2) 0.011(2) 0.039(2) 0.101(2) -0.007(2) 0.136(3)
C5 0.0667(15) 0.0013(11) 0.0160(11) 0.0543(14) 0.0013(11) 0.0431(12)
C5a 0.0626(15) 0.0028(12) 0.0147(11) 0.0544(14) 0.0135(11) 0.0515(14)
C6 0.072(2) 0.0040(15) 0.0061(14) 0.076(2) 0.0142(14) 0.073(2)
C7 0.061(2) 0.006(2) 0.004(2) 0.104(2) 0.033(2) 0.108(2)
C8 0.082(2) 0.026(2) 0.044(2) 0.098(3) 0.039(2) 0.126(3)
C9 0.085(2) 0.019(2) 0.039(2) 0.076(2) 0.018(2) 0.087(2)
C9a 0.067(2) 0.0085(12) 0.0269(13) 0.0514(14) 0.0140(12) 0.060(2)

loop_
_atom_site_label
_atom_site_occupancy
_atom_site_fract_x
_atom_site_fract_y
_atom_site_fract_z
_atom_site_U_iso_or_equiv
_atom_site_thermal_displace_type
_atom_site_calc_flag
_atom_site_refinement_flags
_atom_site_type_symbol
C1 1 0.6171(2) 0.4349(2) 0.7211(2) 0.0628(7) Uani d . C
H1 1 0.6738(2) 0.4599(2) 0.6777(2) 0.075 Uiso calc R H
C1m 1 0.6145(3) 0.5381(3) 0.8073(2) 0.0982(9) Uani d . C
H1MA 1 0.6912(3) 0.5499(3) 0.8511(2) 0.147 Uiso calc R H
H1MB 1 0.5631(3) 0.5117(3) 0.8535(2) 0.147 Uiso calc R H
H1MC 1 0.5874(3) 0.6176(3) 0.7717(2) 0.147 Uiso calc R H
N2 1 0.6563(2) 0.3125(2) 0.77993(14) 0.0646(6) Uani d . N
N3 1 0.7028(2) 0.2281(2) 0.73198(14) 0.0587(5) Uani d . N
C4 1 0.7105(2) 0.2348(2) 0.6208(2) 0.0491(6) Uani d . C
C41 1 0.8141(2) 0.1641(2) 0.5949(2) 0.0558(6) Uani d . C
H41 1 0.8023(2) 0.1642(2) 0.5147(2) 0.067 Uiso calc R H
C42 1 0.8097(2) 0.0221(2) 0.6280(2) 0.0829(8) Uani d . C
H42A 1 0.8753(2) -0.0226(2) 0.6116(2) 0.124 Uiso calc R H
H42B 1 0.7393(2) -0.0162(2) 0.5879(2) 0.124 Uiso calc R H
H42C 1 0.8119(2) 0.0165(2) 0.7052(2) 0.124 Uiso calc R H
C43 1 0.9328(2) 0.2307(2) 0.6374(2) 0.0641(7) Uani d . C
C44 1 0.9265(2) 0.3675(3) 0.5930(3) 0.1028(10) Uani d . C
H44A 1 0.9043(2) 0.3655(3) 0.5144(3) 0.154 Uiso calc R H
H44B 1 1.0012(2) 0.4078(3) 0.6147(3) 0.154 Uiso calc R H
H44C 1 0.8701(2) 0.4155(3) 0.6217(3) 0.154 Uiso calc R H
C45 1 0.9681(2) 0.2336(3) 0.7621(2) 0.1037(10) Uani d . C
H45A 1 0.9721(2) 0.1473(3) 0.7900(2) 0.156 Uiso calc R H
H45B 1 0.9118(2) 0.2817(3) 0.7910(2) 0.156 Uiso calc R H
H45C 1 1.0428(2) 0.2739(3) 0.7839(2) 0.156 Uiso calc R H
C46 1 1.0267(2) 0.1595(3) 0.5918(3) 0.1023(10) Uani d . C
H46A 1 1.0329(2) 0.0725(3) 0.6184(3) 0.153 Uiso calc R H
H46B 1 1.0999(2) 0.2024(3) 0.6155(3) 0.153 Uiso calc R H
H46C 1 1.0059(2) 0.1591(3) 0.5132(3) 0.153 Uiso calc R H
C5 1 0.6189(2) 0.2687(2) 0.5418(2) 0.0541(6) Uani d . C
H5 1 0.6263(2) 0.2556(2) 0.4699(2) 0.065 Uiso calc R H
C5a 1 0.5105(2) 0.3233(2) 0.5560(2) 0.0558(6) Uani d . C
C6 1 0.4074(2) 0.2963(3) 0.4794(2) 0.0751(7) Uani d . C
H6 1 0.4098(2) 0.2465(3) 0.4180(2) 0.090 Uiso calc R H
C7 1 0.3035(2) 0.3428(3) 0.4948(3) 0.0929(9) Uani d . C
H7 1 0.2354(2) 0.3234(3) 0.4444(3) 0.111 Uiso calc R H
C8 1 0.2994(3) 0.4178(3) 0.5840(3) 0.0988(11) Uani d . C
H8 1 0.2281(3) 0.4484(3) 0.5939(3) 0.119 Uiso calc R H
C9 1 0.3980(3) 0.4485(3) 0.6586(2) 0.0798(8) Uani d . C
H9 1 0.3937(3) 0.4998(3) 0.7186(2) 0.096 Uiso calc R H
C9a 1 0.5049(2) 0.4031(2) 0.6449(2) 0.0577(6) Uani d . C

loop_
_atom_type_symbol
_atom_type_description
_atom_type_scat_source
_atom_type_scat_dispersion_real
_atom_type_scat_dispersion_imag
C C 'International Tables Vol C Tables 4.2.6.8 and 6.1.1.4' 0.0033 0.0016
H H 'International Tables Vol C Tables 4.2.6.8 and 6.1.1.4' 0.0000 0.0000
N N 'International Tables Vol C Tables 4.2.6.8 and 6.1.1.4' 0.0061 0.0033

loop_
_geom_angle_atom_site_label_1
_geom_angle_atom_site_label_2
_geom_angle_atom_site_label_3
_geom_angle
_geom_angle_publ_flag
N2 C1 C9a 105.3(2) y
N2 C1 C1m 107.7(2) ?
C9a C1 C1m 117.2(2) ?
N3 N2 C1 118.9(2) y
N2 N3 C4 124.2(2) y
C5 C4 N3 121.6(2) y
C5 C4 C41 121.8(2) ?
N3 C4 C41 114.1(2) ?
C4 C41 C42 109.4(2) ?
C4 C41 C43 114.8(2) ?
C42 C41 C43 114.6(2) ?
C44 C43 C45 109.6(2) ?
C44 C43 C46 107.3(2) ?
C45 C43 C46 109.0(2) ?
C44 C43 C41 108.8(2) ?
C45 C43 C41 112.9(2) ?
C46 C43 C41 109.1(2) ?
C4 C5 C5a 127.3(2) y
C9a C5a C6 118.5(2) ?
C9a C5a C5 121.6(2) y
C6 C5a C5 119.9(2) ?
C7 C6 C5a 120.3(3) ?
C6 C7 C8 120.2(3) ?
C9 C8 C7 121.0(3) ?
C8 C9 C9a 120.1(3) ?
C9 C9a C5a 119.7(2) ?
C9 C9a C1 123.5(2) ?
C5a C9a C1 116.8(2) y

loop_
_geom_bond_atom_site_label_1
_geom_bond_atom_site_label_2
_geom_bond_distance
_geom_bond_publ_flag
C1 N2 1.491(3) y
C1 C9a 1.493(3) y
C1 C1m 1.524(3) ?
N2 N3 1.252(2) y
N3 C4 1.412(3) y
C4 C5 1.345(3) y
C4 C41 1.518(3) ?
C41 C42 1.535(3) ?
C41 C43 1.550(3) ?
C43 C44 1.522(4) ?
C43 C45 1.524(3) ?
C43 C46 1.537(3) ?
C5 C5a 1.442(3) y
C5a C9a 1.399(3) y
C5a C6 1.405(3) ?
C6 C7 1.368(4) ?
C7 C8 1.369(4) ?
C8 C9 1.363(4) ?
C9 C9a 1.390(3) ?

loop_
_geom_torsion_atom_site_label_1
_geom_torsion_atom_site_label_2
_geom_torsion_atom_site_label_3
_geom_torsion_atom_site_label_4
_geom_torsion
_geom_torsion_publ_flag
C9a C1 N2 N3 78.6(2) y
C1m C1 N2 N3 -155.7(2) ?
C1 N2 N3 C4 -6.9(3) y
N2 N3 C4 C5 -45.6(3) y
N2 N3 C4 C41 151.8(2) ?
C5 C4 C41 C42 -104.9(2) ?
N3 C4 C41 C42 57.6(2) ?
C5 C4 C41 C43 124.6(2) ?
N3 C4 C41 C43 -72.9(2) ?
C4 C41 C43 C44 -55.3(3) ?
C42 C41 C43 C44 176.7(2) ?
C4 C41 C43 C45 66.5(3) ?
C42 C41 C43 C45 -61.5(3) ?
C4 C41 C43 C46 -172.1(2) ?
C42 C41 C43 C46 59.9(3) ?
N3 C4 C5 C5a 11.6(4) y
C41 C4 C5 C5a 172.8(2) ?
C4 C5 C5a C9a 31.5(3) y
C4 C5 C5a C6 -148.4(2) ?
C9a C5a C6 C7 -2.9(3) ?
C5 C5a C6 C7 177.1(2) ?
C5a C6 C7 C8 1.1(4) ?
C6 C7 C8 C9 0.5(5) ?
C7 C8 C9 C9a -0.2(4) ?
C8 C9 C9a C5a -1.6(4) ?
C8 C9 C9a C1 178.4(2) ?
C6 C5a C9a C9 3.1(3) ?
C5 C5a C9a C9 -176.8(2) ?
C6 C5a C9a C1 -176.9(2) ?
C5 C5a C9a C1 3.1(3) y
N2 C1 C9a C9 110.1(2) ?
C1m C1 C9a C9 -9.5(3) ?
N2 C1 C9a C5a -69.8(2) y
C1m C1 C9a C5a 170.5(2) ?
